data_2001324
loop_
_publ_author_name
'Chaloner, P. A.'
'Harrison, R. M.'
'Hitchcock, P. B.'

_publ_section_title
;
 Structure of methyltris(2,4,6-trimethoxyphenyl)phosphonium iodide
 ethanol solvate
;
_journal_issue 10
_journal_name_full 'Acta Crystallographica Section C'
_journal_page_first 1852
_journal_page_last 1854
_journal_paper_doi 10.1107/S0108270193004317
_journal_volume 49
_journal_year 1993
_chemical_formula_moiety 'C28 H36 O9 P,I,0.25(C2 H6 O1)'
_chemical_formula_sum 'C29 H38 I O9 P'
_chemical_formula_weight 686.0
_symmetry_cell_setting orthorhombic
_symmetry_space_group_name_Hall '-P 2ac 2ab'
_symmetry_space_group_name_H-M 'P b c a'
_atom_type_scat_source IntTabIV
_cell_angle_alpha 90.
_cell_angle_beta 90.
_cell_angle_gamma 90.
_cell_formula_units_Z 8
_cell_length_a 13.155(9)
_cell_length_b 33.433(5)
_cell_length_c 14.634(5)
_cell_measurement_reflns_used 25
_cell_measurement_temperature 298
_cell_measurement_theta_max 15
_cell_measurement_theta_min 14
_cell_volume 6436(5)
_diffrn_measurement_device 'Enraf-Nonius CAD-4'
_diffrn_measurement_method \q-2\q
_diffrn_radiation_type MoK\a
_diffrn_radiation_wavelength 0.71069
_diffrn_reflns_limit_h_max 17
_diffrn_reflns_limit_h_min 0
_diffrn_reflns_limit_k_max 44
_diffrn_reflns_limit_k_min 0
_diffrn_reflns_limit_l_max 18
_diffrn_reflns_limit_l_min 0
_diffrn_reflns_number 8545
_diffrn_reflns_theta_max 25
_diffrn_standards_decay_% -2.2
_diffrn_standards_interval_time 60
_diffrn_standards_number 2
_exptl_absorpt_coefficient_mu 1.09
_exptl_absorpt_correction_T_max 1.27
_exptl_absorpt_correction_T_min 0.54
_exptl_absorpt_correction_type 'empirical, DIFABS'
_exptl_crystal_colour White
_exptl_crystal_density_diffrn 1.41
_exptl_crystal_description Cube
_exptl_crystal_size_max 0.4
_exptl_crystal_size_mid 0.4
_exptl_crystal_size_min 0.25
_refine_diff_density_max 1.32
_refine_diff_density_min -0.14
_refine_ls_extinction_coef none
_refine_ls_extinction_method none
_refine_ls_goodness_of_fit_obs 2.3
_refine_ls_hydrogen_treatment noref
_refine_ls_number_parameters 361
_refine_ls_number_reflns 5045
_refine_ls_R_factor_obs 0.059
_refine_ls_shift/esd_max 0.6
_refine_ls_structure_factor_coef F
_refine_ls_weighting_details 'w = \s^-2^(F)'
_refine_ls_weighting_scheme calc
_refine_ls_wR_factor_obs 0.081
_reflns_number_observed 5045
_reflns_number_total 8545
_reflns_observed_criterion |F^2^|>2\s|F^2^|
_cod_data_source_file ha1047.cif
_cod_data_source_block ha1047_structure_1_of_1
_cod_depositor_comments
;
The following automatic conversions were performed:

'_refine_ls_weighting_scheme' value 'w = \s^-2^(F)' was changed to
'calc'. New tag '_refine_ls_weighting_details' was created. The value
of the new tag was set to 'w = \s^-2^(F)'.

Automatic conversion script
Id: cif_fix_values 3143 2015-03-26 13:38:13Z robertas 
;
_cod_original_cell_volume 6436.4
_cod_original_formula_sum 'C29 H38 O9 I1 P1'
_cod_database_code 2001324

loop_
_atom_site_label
_atom_site_fract_x
_atom_site_fract_y
_atom_site_fract_z
_atom_site_U_iso_or_equiv
I .04112(3) .127520(10) .06464(3) .06620(10)
P .10465(8) .11245(3) -.45035(7) .0304(2)
O1 .2336(2) .17980(10) -.4451(2) .047(2)
O2 .1627(2) .23220(10) -.1521(2) .045(2)
O3 -.0100(2) .11470(10) -.2650(2) .043(2)
O4 .1496(2) .05920(10) -.3052(2) .046(2)
O5 -.1362(3) -.02990(10) -.3393(3) .059(2)
O6 -.0749(2) .07350(10) -.5506(2) .047(2)
O7 .1857(2) .13840(10) -.6386(2) .045(2)
O8 -.1057(3) .22020(10) -.7124(2) .051(2)
O9 -.0896(2) .14470(10) -.4383(2) .045(2)
C1 .1168(3) .14610(10) -.3538(3) .032(2)
C2 .1847(3) .17870(10) -.3630(3) .034(2)
C3 .1978(3) .20650(10) -.2958(3) .037(2)
C4 .1432(3) .20350(10) -.2155(3) .036(2)
C5 .0736(3) .17220(10) -.2024(3) .036(2)
C6 .0596(3) .14480(10) -.2714(3) .034(2)
C7 .3159(4) .2066(2) -.4573(4) .058(3)
C8 .1032(4) .2328(2) -.0711(3) .051(3)
C9 -.0751(4) .1132(2) -.1883(4) .060(3)
C10 .0332(3) .06800(10) -.4224(3) .032(2)
C11 .0638(3) .04630(10) -.3465(3) .036(2)
C12 .0097(4) .01300(10) -.3151(3) .042(2)
C13 -.0772(3) .00180(10) -.3633(3) .043(2)
C14 -.1080(3) .02200(10) -.4418(3) .041(2)
C15 -.0533(3) .05420(10) -.4722(3) .036(2)
C16 .1727(5) .0456(2) -.2152(4) .077(3)
C17 -.1076(5) -.0532(2) -.2627(4) .074(3)
C18 -.1709(4) .0672(2) -.5934(4) .063(3)
C19 .0468(3) .14240(10) -.5379(3) .033(2)
C20 .0921(3) .15350(10) -.6207(3) .034(2)
C21 .0418(3) .17900(10) -.6818(3) .040(2)
C22 -.0523(3) .19330(10) -.6587(3) .039(2)
C23 -.1011(3) .18280(10) -.5790(3) .039(2)
C24 -.0510(3) .15760(10) -.5193(3) .035(2)
C25 .2434(4) .1544(2) -.7121(4) .058(3)
C26 -.0630(4) .2309(2) -.7987(4) .057(3)
C27 -.1892(4) .1562(2) -.4123(4) .063(3)
C28 .2273(3) .09330(10) -.4838(3) .040(2)
C29 .4495(11) .4957(5) .0073(11) .106(10)
H3 .247 .228 -.303 ?
H5 .037 .170 -.146 ?
H7A .360 .205 -.407 ?
H7B .290 .233 -.463 ?
H7C .350 .200 -.512 ?
H8A .032 .233 -.085 ?
H8B .118 .210 -.035 ?
H8C .118 .256 -.036 ?
H9B -.034 .110 -.133 ?
H9A -.119 .091 -.192 ?
H9C -.112 .137 -.182 ?
H12 .030 -.001 -.261 ?
H14 -.166 .013 -.475 ?
H16A .182 .016 -.215 ?
H16B .122 .052 -.172 ?
H16C .236 .057 -.193 ?
H17A -.153 -.075 -.252 ?
H17B -.104 -.037 -.208 ?
H17C -.040 -.065 -.271 ?
H18B -.225 .070 -.552 ?
H18A -.173 .041 -.621 ?
H18C -.180 .087 -.642 ?
H21 .072 .186 -.739 ?
H23 -.168 .192 -.566 ?
H25A .250 .182 -.708 ?
H25B .209 .148 -.769 ?
H25C .309 .142 -.715 ?
H26A -.112 .247 -.832 ?
H26B -.003 .246 -.792 ?
H26C -.050 .208 -.833 ?
H27A -.199 .150 -.349 ?
H27B -.199 .184 -.421 ?
H27C -.238 .142 -.446 ?
H28A .220 .078 -.538 ?
H28B .254 .078 -.437 ?
H28C .272 .115 -.496 ?

loop_
_geom_angle_atom_site_label_1
_geom_angle_atom_site_label_2
_geom_angle_atom_site_label_3
_geom_angle
_geom_angle_publ_flag
C1 P C10 112.3(2) yes
C1 P C28 110.7(2) yes
C10 P C28 103.6(2) yes
C2 O1 C7 119.2(4) no
C6 O3 C9 119.2(4) no
C13 O5 C17 118.8(4) no
C20 O7 C25 119.4(4) no
C24 O9 C27 119.6(4) no
P C1 C6 126.6(3) no
O1 C2 C1 113.8(4) no
C1 C2 C3 122.4(4) no
O2 C4 C3 115.6(4) no
C3 C4 C5 120.6(4) no
O3 C6 C1 115.8(4) no
C1 P C19 104.3(2) yes
C10 P C19 113.6(2) yes
C19 P C28 112.5(2) yes
C4 O2 C8 118.5(3) no
C11 O4 C16 119.2(4) no
C15 O6 C18 119.4(4) no
C22 O8 C26 117.7(4) no
P C1 C2 117.3(3) no
C2 C1 C6 116.0(4) no
O1 C2 C3 123.8(4) no
C2 C3 C4 119.9(4) no
O2 C4 C5 123.8(4) no
C4 C5 C6 118.9(4) no
O3 C6 C5 122.1(4) no
C1 C6 C5 122.1(4) no
P C10 C15 124.4(3) no
O4 C11 C10 115.6(4) no
C10 C11 C12 122.1(4) no
O5 C13 C12 123.1(4) no
C12 C13 C14 121.7(4) no
O6 C15 C10 116.7(4) no
C10 C15 C14 120.4(4) no
P C19 C24 116.7(3) no
O7 C20 C19 117.1(4) no
C19 C20 C21 120.8(4) no
O8 C22 C21 123.1(4) no
C21 C22 C23 122.8(4) no
O9 C24 C19 113.3(4) no
C19 C24 C23 122.2(4) no
P C10 C11 117.4(3) no
C11 C10 C15 118.1(4) no
O4 C11 C12 122.2(4) no
C11 C12 C13 117.7(4) no
O5 C13 C14 115.2(4) no
C13 C14 C15 119.7(4) no
O6 C15 C14 122.8(4) no
P C19 C20 125.8(3) no
C20 C19 C24 117.5(4) no
O7 C20 C21 122.2(4) no
C20 C21 C22 118.8(4) no
O8 C22 C23 114.1(4) no
C22 C23 C24 117.98(4) no
O9 C24 C23 124.5(4) no

loop_
_geom_bond_atom_site_label_1
_geom_bond_atom_site_label_2
_geom_bond_distance
_geom_bond_publ_flag
P C1 1.813(4) yes
P C19 1.797(4) yes
O1 C2 1.363(5) no
O2 C4 1.359(5) no
O3 C6 1.363(5) no
O4 C11 1.352(5) no
O5 C13 1.360(6) no
O6 C15 1.347(5) no
O7 C20 1.357(5) no
O8 C22 1.384(5) no
O9 C24 1.359(5) no
C1 C2 1.416(6) no
C2 C3 1.364(6) no
C4 C5 1.404(6) no
C10 C11 1.387(6) no
C11 C12 1.399(6) no
C13 C14 1.393(7) no
C19 C20 1.400(6) no
C20 C21 1.402(6) no
C22 C23 1.377(6) no
C29 C29' 1.38(2) no
P C10 1.806(4) yes
P C28 1.804(4) yes
O1 C7 1.418(6) no
O2 C8 1.420(6) no
O3 C9 1.413(6) no
O4 C16 1.426(7) no
O5 C17 1.415(7) no
O6 C18 1.426(6) no
O7 C25 1.422(6) no
O8 C26 1.428(6) no
O9 C27 1.417(6) no
C1 C6 1.421(6) no
C3 C4 1.381(6) no
C5 C6 1.375(6) no
C10 C15 1.427(6) no
C12 C13 1.395(7) no
C14 C15 1.371(6) no
C19 C24 1.409(6) no
C21 C22 1.369(6) no
C23 C24 1.382(6) no
